data_4124130
loop_
_publ_author_name
'Carroll, Maria E.'
'Pinter, Balazs'
'Carroll, Patrick J.'
'Mindiola, Daniel J.'

_publ_section_title
;
 Mononuclear and Terminally Bound Titanium Nitrides.
;
_journal_issue 28
_journal_name_full 'Journal of the American Chemical Society'
_journal_page_first 8884
_journal_page_last 8887
_journal_paper_doi 10.1021/jacs.5b04853
_journal_volume 137
_journal_year 2015
_chemical_formula_sum 'C70 H114 K N5 O8 P2 Ti'
_chemical_formula_weight 1302.60
_space_group_IT_number 14
_symmetry_cell_setting monoclinic
_symmetry_Int_Tables_number 14
_symmetry_space_group_name_Hall '-P 2ybc'
_symmetry_space_group_name_H-M 'P 1 21/c 1'
_atom_sites_solution_hydrogens geom
_atom_sites_solution_primary direct
_audit_creation_method SHELXL-97
_cell_angle_alpha 90.00
_cell_angle_beta 116.765(2)
_cell_angle_gamma 90.00
_cell_formula_units_Z 4
_cell_length_a 25.3813(10)
_cell_length_b 12.6995(5)
_cell_length_c 25.1244(9)
_cell_measurement_temperature 100(1)
_cell_volume 7230.7(5)
_computing_data_collection 'Bruker APEX2'
_computing_data_reduction 'Bruker SAINT'
_computing_structure_refinement 'SHELXL-97 (Sheldrick, 2008)'
_computing_structure_solution 'SHELXS-97 (Sheldrick, 2008)'
_diffrn_ambient_temperature 100(1)
_diffrn_measured_fraction_theta_full 0.998
_diffrn_measured_fraction_theta_max 0.998
_diffrn_measurement_device 'CCD Area Detector'
_diffrn_measurement_device_type 'Bruker APEXII'
_diffrn_measurement_method 'phi and omega scans'
_diffrn_radiation_monochromator graphite
_diffrn_radiation_source 'sealed tube'
_diffrn_radiation_type MoK\a
_diffrn_radiation_wavelength 0.71073
_diffrn_reflns_av_R_equivalents 0.1023
_diffrn_reflns_av_sigmaI/netI 0.0600
_diffrn_reflns_limit_h_max 33
_diffrn_reflns_limit_h_min -33
_diffrn_reflns_limit_k_max 16
_diffrn_reflns_limit_k_min -16
_diffrn_reflns_limit_l_max 32
_diffrn_reflns_limit_l_min -32
_diffrn_reflns_number 184257
_diffrn_reflns_theta_full 27.58
_diffrn_reflns_theta_max 27.58
_diffrn_reflns_theta_min 1.62
_exptl_absorpt_coefficient_mu 0.275
_exptl_absorpt_correction_T_max 0.7456
_exptl_absorpt_correction_T_min 0.6725
_exptl_absorpt_correction_type multi-scan
_exptl_absorpt_process_details '(SADABS; Sheldrick, 2007)'
_exptl_crystal_density_diffrn 1.197
_exptl_crystal_density_method 'not measured'
_exptl_crystal_description plate
_exptl_crystal_F_000 2816
_exptl_crystal_size_max 0.30
_exptl_crystal_size_mid 0.10
_exptl_crystal_size_min 0.03
_refine_diff_density_max 0.707
_refine_diff_density_min -0.571
_refine_diff_density_rms 0.068
_refine_ls_extinction_method none
_refine_ls_goodness_of_fit_ref 1.005
_refine_ls_hydrogen_treatment constr
_refine_ls_matrix_type full
_refine_ls_number_parameters 837
_refine_ls_number_reflns 16729
_refine_ls_number_restraints 192
_refine_ls_restrained_S_all 1.023
_refine_ls_R_factor_all 0.1028
_refine_ls_R_factor_gt 0.0530
_refine_ls_shift/su_max 0.001
_refine_ls_shift/su_mean 0.000
_refine_ls_structure_factor_coef Fsqd
_refine_ls_weighting_details 'calc w=1/[\s^2^(Fo^2^)+(0.0637P)^2^+7.1031P] where P=(Fo^2^+2Fc^2^)/3'
_refine_ls_weighting_scheme calc
_refine_ls_wR_factor_gt 0.1229
_refine_ls_wR_factor_ref 0.1486
_reflns_number_gt 10718
_reflns_number_total 16729
_reflns_threshold_expression >2sigma(I)
_cod_data_source_file ja5b04853_si_006.cif
_cod_data_source_block 9127
_cod_depositor_comments
;
The following automatic conversions were performed:
'_atom_site_symetry_multiplicity' tag replaced with
'_atom_site_symmetry_multiplicity' tag as specified in the
replacement file
'/usr/data/users/saulius/crontab/automatic-downloads/rss-feeds/ACS/lib/lists/replacement-tags.lst'.

Automatic conversion script
Id: cif_correct_tags 3376 2015-05-07 07:48:27Z andrius 

 Adding full bibliography for 4124129--4124133.cif.
;
_cod_original_sg_symbol_H-M 'P 21/c     '
_cod_database_code 4124130

loop_
_symmetry_equiv_pos_as_xyz
'x, y, z'
'-x, y+1/2, -z+1/2'
'-x, -y, -z'
'x, -y-1/2, z-1/2'

loop_
_atom_site_label
_atom_site_type_symbol
_atom_site_fract_x
_atom_site_fract_y
_atom_site_fract_z
_atom_site_U_iso_or_equiv
_atom_site_adp_type
_atom_site_occupancy
_atom_site_symmetry_multiplicity
_atom_site_calc_flag
_atom_site_refinement_flags
_atom_site_disorder_assembly
_atom_site_disorder_group
Ti1 Ti 0.26341(2) 0.65247(4) 0.64271(2) 0.01924(11) Uani 1 1 d . . .
P1 P 0.15505(3) 0.60993(5) 0.62452(3) 0.02079(15) Uani 1 1 d . . .
P2 P 0.36558(3) 0.72547(6) 0.65581(3) 0.02040(15) Uani 1 1 d . . .
N1 N 0.24893(10) 0.74909(17) 0.70802(9) 0.0220(5) Uani 1 1 d . . .
N2 N 0.25108(9) 0.68807(17) 0.55190(9) 0.0179(4) Uani 1 1 d . . .
N3 N 0.28890(10) 0.52740(19) 0.66669(10) 0.0288(5) Uani 1 1 d . . .
C1 C 0.20488(11) 0.7342(2) 0.72480(11) 0.0213(5) Uani 1 1 d . . .
C2 C 0.20407(12) 0.7832(2) 0.77542(12) 0.0254(6) Uani 1 1 d . . .
H2 H 0.2353 0.8266 0.7993 0.034 Uiso 1 1 calc R . .
C3 C 0.15819(13) 0.7682(2) 0.79006(12) 0.0284(6) Uani 1 1 d . . .
H3 H 0.1591 0.8028 0.8231 0.038 Uiso 1 1 calc R . .
C4 C 0.11069(12) 0.7026(2) 0.75666(12) 0.0272(6) Uani 1 1 d . . .
C5 C 0.11148(12) 0.6525(2) 0.70819(12) 0.0255(6) Uani 1 1 d . . .
H5 H 0.0807 0.6070 0.6858 0.034 Uiso 1 1 calc R . .
C6 C 0.15649(11) 0.6671(2) 0.69137(11) 0.0213(5) Uani 1 1 d . . .
C7 C 0.06031(14) 0.6862(3) 0.77243(14) 0.0407(8) Uani 1 1 d . . .
H7a H 0.0328 0.6366 0.7452 0.061 Uiso 1 1 calc R . .
H7b H 0.0407 0.7521 0.7697 0.061 Uiso 1 1 calc R . .
H7c H 0.0755 0.6595 0.8124 0.061 Uiso 1 1 calc R . .
C8 C 0.09067(12) 0.6759(2) 0.56393(12) 0.0269(6) Uani 1 1 d . . .
H8 H 0.0908 0.6559 0.5263 0.036 Uiso 1 1 calc R . .
C9 C 0.10183(14) 0.7944(2) 0.57121(13) 0.0361(7) Uani 1 1 d . . .
H9a H 0.0746 0.8298 0.5356 0.054 Uiso 1 1 calc R . .
H9b H 0.1415 0.8089 0.5781 0.054 Uiso 1 1 calc R . .
H9c H 0.0963 0.8190 0.6045 0.054 Uiso 1 1 calc R . .
C10 C 0.02933(13) 0.6502(3) 0.55753(14) 0.0393(8) Uani 1 1 d . . .
H10a H 0.0262 0.6744 0.5922 0.059 Uiso 1 1 calc R . .
H10b H 0.0232 0.5754 0.5537 0.059 Uiso 1 1 calc R . .
H10c H 0.0000 0.6845 0.5227 0.059 Uiso 1 1 calc R . .
C11 C 0.12953(12) 0.4734(2) 0.62519(12) 0.0252(6) Uani 1 1 d . . .
H11 H 0.0928 0.4773 0.6289 0.034 Uiso 1 1 calc R . .
C12 C 0.17412(14) 0.4123(2) 0.67838(13) 0.0335(7) Uani 1 1 d . . .
H12a H 0.1598 0.3421 0.6777 0.050 Uiso 1 1 calc R . .
H12b H 0.1797 0.4468 0.7145 0.050 Uiso 1 1 calc R . .
H12c H 0.2111 0.4094 0.6765 0.050 Uiso 1 1 calc R . .
C13 C 0.11622(13) 0.4170(2) 0.56692(13) 0.0322(7) Uani 1 1 d . . .
H13a H 0.1518 0.4111 0.5625 0.048 Uiso 1 1 calc R . .
H13b H 0.0874 0.4565 0.5341 0.048 Uiso 1 1 calc R . .
H13c H 0.1011 0.3480 0.5674 0.048 Uiso 1 1 calc R . .
C14 C 0.29359(12) 0.8215(2) 0.74455(11) 0.0235(6) Uani 1 1 d . . .
C15 C 0.34455(12) 0.7844(2) 0.79361(12) 0.0270(6) Uani 1 1 d . . .
C16 C 0.38946(13) 0.8553(3) 0.82617(12) 0.0321(7) Uani 1 1 d . . .
H16 H 0.4237 0.8301 0.8577 0.043 Uiso 1 1 calc R . .
C17 C 0.38491(13) 0.9628(2) 0.81314(13) 0.0318(7) Uani 1 1 d . . .
C18 C 0.33269(13) 0.9984(2) 0.76705(13) 0.0304(6) Uani 1 1 d . . .
H18 H 0.3281 1.0700 0.7585 0.040 Uiso 1 1 calc R . .
C19 C 0.28682(12) 0.9298(2) 0.73311(12) 0.0266(6) Uani 1 1 d . . .
C20 C 0.34775(14) 0.6708(2) 0.81113(13) 0.0348(7) Uani 1 1 d . . .
H20a H 0.3859 0.6563 0.8435 0.052 Uiso 1 1 calc R . .
H20b H 0.3417 0.6271 0.7777 0.052 Uiso 1 1 calc R . .
H20c H 0.3178 0.6563 0.8235 0.052 Uiso 1 1 calc R . .
C21 C 0.43486(15) 1.0372(3) 0.84868(16) 0.0456(9) Uani 1 1 d . . .
H21a H 0.4622 1.0386 0.8320 0.068 Uiso 1 1 calc R . .
H21b H 0.4547 1.0137 0.8893 0.068 Uiso 1 1 calc R . .
H21c H 0.4194 1.1067 0.8473 0.068 Uiso 1 1 calc R . .
C22 C 0.22936(13) 0.9727(2) 0.68570(13) 0.0321(7) Uani 1 1 d . . .
H22a H 0.2325 1.0476 0.6828 0.048 Uiso 1 1 calc R . .
H22b H 0.1981 0.9572 0.6961 0.048 Uiso 1 1 calc R . .
H22c H 0.2208 0.9407 0.6481 0.048 Uiso 1 1 calc R . .
C23 C 0.29574(11) 0.6980(2) 0.53551(11) 0.0192(5) Uani 1 1 d . . .
C24 C 0.28731(11) 0.6949(2) 0.47551(11) 0.0209(5) Uani 1 1 d . . .
H24 H 0.2492 0.6892 0.4448 0.028 Uiso 1 1 calc R . .
C25 C 0.33408(12) 0.7002(2) 0.46151(11) 0.0234(6) Uani 1 1 d . . .
H25 H 0.3264 0.6980 0.4217 0.031 Uiso 1 1 calc R . .
C26 C 0.39185(12) 0.7087(2) 0.50500(12) 0.0253(6) Uani 1 1 d . . .
C27 C 0.40090(12) 0.7153(2) 0.56358(12) 0.0237(6) Uani 1 1 d . . .
H27 H 0.4393 0.7224 0.5935 0.032 Uiso 1 1 calc R . .
C28 C 0.35492(11) 0.7116(2) 0.57961(11) 0.0206(5) Uani 1 1 d . . .
C29 C 0.44330(13) 0.7133(3) 0.48999(13) 0.0348(7) Uani 1 1 d . . .
H29a H 0.4415 0.6542 0.4654 0.052 Uiso 1 1 calc R . .
H29b H 0.4797 0.7112 0.5261 0.052 Uiso 1 1 calc R . .
H29c H 0.4414 0.7774 0.4689 0.052 Uiso 1 1 calc R . .
C30 C 0.38447(12) 0.8673(2) 0.67228(12) 0.0255(6) Uani 1 1 d . . .
H30 H 0.3874 0.8812 0.7119 0.034 Uiso 1 1 calc R . .
C31 C 0.33285(13) 0.9325(2) 0.62764(12) 0.0289(6) Uani 1 1 d . . .
H31a H 0.3389 1.0053 0.6390 0.043 Uiso 1 1 calc R . .
H31b H 0.2968 0.9085 0.6273 0.043 Uiso 1 1 calc R . .
H31c H 0.3304 0.9246 0.5886 0.043 Uiso 1 1 calc R . .
C32 C 0.44200(13) 0.9035(2) 0.67326(15) 0.0369(7) Uani 1 1 d . . .
H32a H 0.4408 0.8905 0.6351 0.055 Uiso 1 1 calc R . .
H32b H 0.4743 0.8653 0.7034 0.055 Uiso 1 1 calc R . .
H32c H 0.4472 0.9775 0.6819 0.055 Uiso 1 1 calc R . .
C33 C 0.43620(11) 0.6557(2) 0.69896(11) 0.0248(6) Uani 1 1 d . . .
H33 H 0.4654 0.6853 0.6876 0.033 Uiso 1 1 calc R . .
C34 C 0.42910(13) 0.5390(2) 0.68248(13) 0.0335(7) Uani 1 1 d . . .
H34a H 0.4651 0.5024 0.7069 0.050 Uiso 1 1 calc R . .
H34b H 0.4202 0.5312 0.6413 0.050 Uiso 1 1 calc R . .
H34c H 0.3975 0.5099 0.6889 0.050 Uiso 1 1 calc R . .
C35 C 0.45926(15) 0.6713(3) 0.76579(13) 0.0428(8) Uani 1 1 d . . .
H35a H 0.4327 0.6387 0.7785 0.064 Uiso 1 1 calc R . .
H35b H 0.4620 0.7452 0.7746 0.064 Uiso 1 1 calc R . .
H35c H 0.4976 0.6397 0.7864 0.064 Uiso 1 1 calc R . .
C36 C 0.19412(11) 0.6713(2) 0.50294(11) 0.0187(5) Uani 1 1 d . . .
C37 C 0.17578(11) 0.5687(2) 0.48254(11) 0.0213(5) Uani 1 1 d . . .
C38 C 0.11816(12) 0.5531(2) 0.43760(12) 0.0253(6) Uani 1 1 d . . .
H38 H 0.1054 0.4848 0.4252 0.034 Uiso 1 1 calc R . .
C39 C 0.07958(12) 0.6359(2) 0.41096(12) 0.0270(6) Uani 1 1 d . . .
C40 C 0.10035(12) 0.7370(2) 0.42956(12) 0.0259(6) Uani 1 1 d . . .
H40 H 0.0756 0.7938 0.4114 0.034 Uiso 1 1 calc R . .
C41 C 0.15691(12) 0.7564(2) 0.47442(11) 0.0220(5) Uani 1 1 d . . .
C42 C 0.21817(12) 0.4785(2) 0.50732(13) 0.0261(6) Uani 1 1 d . . .
H42a H 0.2481 0.4838 0.4940 0.039 Uiso 1 1 calc R . .
H42b H 0.1973 0.4132 0.4937 0.039 Uiso 1 1 calc R . .
H42c H 0.2362 0.4807 0.5501 0.039 Uiso 1 1 calc R . .
C43 C 0.01727(13) 0.6161(3) 0.36447(14) 0.0427(8) Uani 1 1 d . . .
H43a H 0.0150 0.5485 0.3465 0.064 Uiso 1 1 calc R . .
H43b H 0.0057 0.6698 0.3344 0.064 Uiso 1 1 calc R . .
H43c H -0.0087 0.6174 0.3828 0.064 Uiso 1 1 calc R . .
C44 C 0.17855(13) 0.8678(2) 0.49103(13) 0.0294(6) Uani 1 1 d . . .
H44a H 0.2009 0.8882 0.4704 0.044 Uiso 1 1 calc R . .
H44b H 0.2031 0.8721 0.5333 0.044 Uiso 1 1 calc R . .
H44c H 0.1454 0.9142 0.4800 0.044 Uiso 1 1 calc R . .
K1 K 0.26287(3) 0.22501(5) 0.45656(3) 0.02593(14) Uani 1 1 d . . .
O1 O 0.35016(10) 0.07485(16) 0.47158(10) 0.0373(5) Uani 1 1 d . . .
O2 O 0.22907(9) 0.02918(16) 0.39972(9) 0.0330(5) Uani 1 1 d . . .
O3 O 0.29403(8) 0.22026(16) 0.57842(8) 0.0287(4) Uani 1 1 d . . .
O4 O 0.17363(8) 0.21382(15) 0.49561(8) 0.0274(4) Uani 1 1 d . . .
O5 O 0.32246(10) 0.40175(17) 0.44401(10) 0.0393(5) Uani 1 1 d . . .
O6 O 0.20991(10) 0.35348(16) 0.35322(9) 0.0392(5) Uani 1 1 d . . .
N4 N 0.38906(11) 0.2638(2) 0.54636(12) 0.0359(6) Uani 1 1 d . . .
N5 N 0.13511(12) 0.1880(2) 0.36671(11) 0.0363(6) Uani 1 1 d . . .
C45 C 0.42727(15) 0.1897(3) 0.53523(18) 0.0466(9) Uani 1 1 d . . .
H45a H 0.4661 0.1903 0.5692 0.062 Uiso 1 1 calc R . .
H45b H 0.4316 0.2133 0.5007 0.062 Uiso 1 1 calc R . .
C46 C 0.40409(15) 0.0786(3) 0.52460(17) 0.0448(8) Uani 1 1 d . . .
H46a H 0.4326 0.0321 0.5210 0.060 Uiso 1 1 calc R . .
H46b H 0.3978 0.0550 0.5581 0.060 Uiso 1 1 calc R . .
C47 C 0.32792(15) -0.0299(2) 0.45649(16) 0.0405(8) Uani 1 1 d . . .
H47a H 0.3173 -0.0568 0.4865 0.054 Uiso 1 1 calc R . .
H47b H 0.3582 -0.0752 0.4554 0.054 Uiso 1 1 calc R . .
C48 C 0.27580(15) -0.0301(2) 0.39787(15) 0.0387(8) Uani 1 1 d . . .
H48a H 0.2861 -0.0001 0.3683 0.051 Uiso 1 1 calc R . .
H48b H 0.2629 -0.1020 0.3862 0.051 Uiso 1 1 calc R . .
C49 C 0.17878(16) 0.0318(3) 0.34295(14) 0.0470(9) Uani 1 1 d . . .
H49a H 0.1694 -0.0389 0.3267 0.063 Uiso 1 1 calc R . .
H49b H 0.1871 0.0748 0.3157 0.063 Uiso 1 1 calc R . .
C50 C 0.12752(15) 0.0767(3) 0.34957(15) 0.0463(9) Uani 1 1 d . . .
H50a H 0.0921 0.0690 0.3121 0.062 Uiso 1 1 calc R . .
H50b H 0.1219 0.0366 0.3795 0.062 Uiso 1 1 calc R . .
C51 C 0.39571(14) 0.2491(3) 0.60646(15) 0.0435(8) Uani 1 1 d . . .
H51a H 0.4303 0.2874 0.6340 0.058 Uiso 1 1 calc R . .
H51b H 0.4024 0.1750 0.6166 0.058 Uiso 1 1 calc R . .
C52 C 0.34330(13) 0.2853(3) 0.61465(14) 0.0384(7) Uani 1 1 d . . .
H52a H 0.3517 0.2792 0.6562 0.051 Uiso 1 1 calc R . .
H52b H 0.3346 0.3584 0.6028 0.051 Uiso 1 1 calc R . .
C53 C 0.24806(13) 0.2301(2) 0.59546(12) 0.0300(6) Uani 1 1 d . . .
H53a H 0.2375 0.3037 0.5948 0.040 Uiso 1 1 calc R . .
H53b H 0.2613 0.2039 0.6357 0.040 Uiso 1 1 calc R . .
C54 C 0.19590(13) 0.1692(2) 0.55373(13) 0.0308(7) Uani 1 1 d . . .
H54a H 0.2070 0.0964 0.5527 0.041 Uiso 1 1 calc R . .
H54b H 0.1656 0.1708 0.5672 0.041 Uiso 1 1 calc R . .
C55 C 0.11740(12) 0.1729(2) 0.45632(14) 0.0321(7) Uani 1 1 d . . .
H55a H 0.0890 0.1910 0.4709 0.043 Uiso 1 1 calc R . .
H55b H 0.1195 0.0968 0.4549 0.043 Uiso 1 1 calc R . .
C56 C 0.09757(13) 0.2174(2) 0.39487(14) 0.0367(7) Uani 1 1 d . . .
H56a H 0.0577 0.1935 0.3697 0.049 Uiso 1 1 calc R . .
H56b H 0.0966 0.2936 0.3971 0.049 Uiso 1 1 calc R . .
C57 C 0.40319(15) 0.3732(3) 0.53873(17) 0.0455(9) Uani 1 1 d . . .
H57a H 0.4455 0.3831 0.5612 0.061 Uiso 1 1 calc R . .
H57b H 0.3843 0.4195 0.5557 0.061 Uiso 1 1 calc R . .
C58 C 0.38477(16) 0.4053(3) 0.47580(18) 0.0491(9) Uani 1 1 d . . .
H58a H 0.3986 0.4761 0.4747 0.065 Uiso 1 1 calc R . .
H58b H 0.4020 0.3582 0.4575 0.065 Uiso 1 1 calc R . .
C59 C 0.30215(18) 0.4399(3) 0.38504(16) 0.0497(9) Uani 1 1 d . . .
H59a H 0.3123 0.3904 0.3617 0.066 Uiso 1 1 calc R . .
H59b H 0.3208 0.5068 0.3855 0.066 Uiso 1 1 calc R . .
C60 C 0.23774(18) 0.4534(3) 0.35823(16) 0.0484(9) Uani 1 1 d . . .
H60a H 0.2277 0.5001 0.3828 0.064 Uiso 1 1 calc R . .
H60b H 0.2237 0.4850 0.3191 0.064 Uiso 1 1 calc R . .
C61 C 0.14803(17) 0.3626(3) 0.32838(15) 0.0501(9) Uani 1 1 d . . .
H61a H 0.1334 0.4051 0.2925 0.067 Uiso 1 1 calc R . .
H61b H 0.1371 0.3966 0.3565 0.067 Uiso 1 1 calc R . .
C62 C 0.12161(17) 0.2544(3) 0.31387(14) 0.0499(9) Uani 1 1 d . . .
H62a H 0.0791 0.2609 0.2913 0.066 Uiso 1 1 calc R . .
H62b H 0.1360 0.2193 0.2887 0.066 Uiso 1 1 calc R . .
O7 O -0.01141(15) 0.0027(3) 0.62220(14) 0.0939(11) Uani 1 1 d DU . .
C63 C 0.0443(2) 0.0075(5) 0.67459(16) 0.0871(16) Uani 1 1 d DU . .
H63a H 0.0661 -0.0578 0.6807 0.116 Uiso 1 1 calc R . .
H63b H 0.0392 0.0229 0.7098 0.116 Uiso 1 1 calc R . .
C64 C 0.0751(2) 0.0990(4) 0.65941(19) 0.0841(15) Uani 1 1 d DU . .
H64a H 0.1177 0.0945 0.6823 0.112 Uiso 1 1 calc R . .
H64b H 0.0618 0.1666 0.6666 0.112 Uiso 1 1 calc R . .
C65 C 0.05556(19) 0.0815(4) 0.59203(17) 0.0690(12) Uani 1 1 d DU . .
H65a H 0.0471 0.1479 0.5706 0.092 Uiso 1 1 calc R . .
H65b H 0.0854 0.0439 0.5855 0.092 Uiso 1 1 calc R . .
C66 C 0.00079(16) 0.0166(3) 0.57357(15) 0.0518(9) Uani 1 1 d DU . .
H66a H -0.0322 0.0517 0.5415 0.069 Uiso 1 1 calc R . .
H66b H 0.0062 -0.0514 0.5592 0.069 Uiso 1 1 calc R . .
O8 O 0.34452(16) 0.2039(4) 0.26239(15) 0.1162(14) Uani 1 1 d DU . .
C67 C 0.3246(3) 0.1604(10) 0.3023(3) 0.076(3) Uani 0.65 1 d PDU A 1
H67a H 0.3081 0.0908 0.2894 0.101 Uiso 0.65 1 calc PR A 1
H67b H 0.2949 0.2051 0.3050 0.101 Uiso 0.65 1 calc PR A 1
C68 C 0.3795(3) 0.1550(11) 0.3616(3) 0.092(3) Uani 0.65 1 d PDU A 1
H68a H 0.3861 0.2208 0.3834 0.122 Uiso 0.65 1 calc PR A 1
H68b H 0.3771 0.0980 0.3861 0.122 Uiso 0.65 1 calc PR A 1
C69 C 0.4274(3) 0.1348(8) 0.3425(3) 0.080(2) Uani 0.65 1 d PDU A 1
H69a H 0.4642 0.1676 0.3700 0.106 Uiso 0.65 1 calc PR A 1
H69b H 0.4340 0.0598 0.3412 0.106 Uiso 0.65 1 calc PR A 1
C70 C 0.4051(3) 0.1829(7) 0.2810(3) 0.074(2) Uani 0.65 1 d PDU A 1
H70A H 0.4262 0.2474 0.2825 0.098 Uiso 0.65 1 calc PR A 1
H70B H 0.4100 0.1342 0.2538 0.098 Uiso 0.65 1 calc PR A 1
C67' C 0.3065(4) 0.1884(18) 0.2922(4) 0.072(4) Uani 0.35 1 d PDU A 2
H67a' H 0.2887 0.1189 0.2840 0.096 Uiso 0.35 1 calc PR A 2
H67b' H 0.2755 0.2410 0.2795 0.096 Uiso 0.35 1 calc PR A 2
C68' C 0.3496(5) 0.2009(8) 0.3583(3) 0.043(2) Uani 0.35 1 d PDU A 2
H68a' H 0.3580 0.2746 0.3690 0.057 Uiso 0.35 1 calc PR A 2
H68b' H 0.3341 0.1689 0.3834 0.057 Uiso 0.35 1 calc PR A 2
C69' C 0.4045(6) 0.1430(18) 0.3637(4) 0.097(6) Uani 0.35 1 d PDU A 2
H69a' H 0.4399 0.1817 0.3890 0.129 Uiso 0.35 1 calc PR A 2
H69b' H 0.4068 0.0732 0.3802 0.129 Uiso 0.35 1 calc PR A 2
C70' C 0.3974(6) 0.1365(15) 0.3015(5) 0.102(5) Uani 0.35 1 d PDU A 2
H70a' H 0.3909 0.0640 0.2878 0.136 Uiso 0.35 1 calc PR A 2
H70b' H 0.4326 0.1623 0.2999 0.136 Uiso 0.35 1 calc PR A 2

loop_
_atom_site_aniso_label
_atom_site_aniso_U_11
_atom_site_aniso_U_22
_atom_site_aniso_U_33
_atom_site_aniso_U_23
_atom_site_aniso_U_13
_atom_site_aniso_U_12
Ti1 0.0210(2) 0.0210(2) 0.0174(2) -0.00119(19) 0.01021(19) -0.00157(19)
P1 0.0226(3) 0.0231(4) 0.0186(3) -0.0019(3) 0.0111(3) -0.0012(3)
P2 0.0209(3) 0.0235(4) 0.0160(3) -0.0023(3) 0.0076(3) -0.0014(3)
N1 0.0265(12) 0.0223(12) 0.0199(11) -0.0023(9) 0.0129(10) -0.0024(9)
N2 0.0170(10) 0.0192(11) 0.0171(10) -0.0011(8) 0.0073(9) -0.0013(8)
N3 0.0276(13) 0.0331(14) 0.0291(13) -0.0028(10) 0.0156(11) -0.0023(10)
C1 0.0266(14) 0.0197(13) 0.0187(12) 0.0014(10) 0.0111(11) 0.0028(11)
C2 0.0308(15) 0.0250(15) 0.0207(13) -0.0028(11) 0.0118(12) -0.0006(12)
C3 0.0375(16) 0.0298(15) 0.0223(13) -0.0033(12) 0.0174(12) 0.0043(13)
C4 0.0283(15) 0.0342(16) 0.0249(14) 0.0025(12) 0.0170(12) 0.0066(12)
C5 0.0241(14) 0.0308(15) 0.0218(13) -0.0004(12) 0.0106(11) -0.0011(12)
C6 0.0224(13) 0.0252(14) 0.0180(12) 0.0011(10) 0.0106(11) 0.0028(11)
C7 0.0340(17) 0.061(2) 0.0352(17) -0.0086(16) 0.0225(15) -0.0006(15)
C8 0.0250(14) 0.0352(17) 0.0206(13) -0.0014(12) 0.0104(11) 0.0028(12)
C9 0.0448(19) 0.0331(17) 0.0284(15) 0.0046(13) 0.0147(14) 0.0112(14)
C10 0.0259(15) 0.055(2) 0.0329(16) 0.0032(15) 0.0096(13) 0.0054(15)
C11 0.0255(14) 0.0252(15) 0.0295(15) -0.0021(12) 0.0164(12) -0.0052(11)
C12 0.0436(18) 0.0280(16) 0.0296(15) 0.0032(13) 0.0171(14) -0.0037(13)
C13 0.0353(16) 0.0302(16) 0.0307(15) -0.0065(13) 0.0145(13) -0.0074(13)
C14 0.0282(14) 0.0276(15) 0.0197(13) -0.0041(11) 0.0153(11) -0.0046(11)
C15 0.0305(15) 0.0353(16) 0.0184(13) -0.0024(12) 0.0138(12) -0.0029(12)
C16 0.0289(15) 0.0472(19) 0.0193(13) -0.0071(13) 0.0101(12) -0.0044(14)
C17 0.0339(16) 0.0397(18) 0.0280(15) -0.0156(13) 0.0194(13) -0.0115(13)
C18 0.0370(17) 0.0285(16) 0.0343(16) -0.0087(13) 0.0236(14) -0.0049(13)
C19 0.0306(15) 0.0297(15) 0.0242(14) -0.0049(12) 0.0166(12) -0.0032(12)
C20 0.0350(17) 0.0405(19) 0.0262(15) 0.0054(13) 0.0114(13) -0.0007(14)
C21 0.0404(19) 0.052(2) 0.049(2) -0.0243(17) 0.0241(17) -0.0183(16)
C22 0.0347(16) 0.0282(16) 0.0351(16) 0.0007(13) 0.0173(14) -0.0010(13)
C23 0.0219(13) 0.0168(13) 0.0196(12) 0.0004(10) 0.0099(10) -0.0002(10)
C24 0.0204(13) 0.0208(13) 0.0183(12) -0.0014(10) 0.0059(10) -0.0018(10)
C25 0.0303(15) 0.0248(14) 0.0177(12) -0.0009(11) 0.0132(11) -0.0015(11)
C26 0.0274(14) 0.0277(15) 0.0251(14) -0.0014(11) 0.0157(12) -0.0018(12)
C27 0.0205(13) 0.0277(15) 0.0235(13) -0.0015(11) 0.0104(11) -0.0029(11)
C28 0.0235(13) 0.0211(14) 0.0188(12) -0.0013(10) 0.0108(11) -0.0015(10)
C29 0.0334(16) 0.048(2) 0.0307(15) -0.0041(14) 0.0211(13) -0.0051(14)
C30 0.0278(14) 0.0240(15) 0.0226(13) -0.0049(11) 0.0095(12) -0.0035(11)
C31 0.0349(16) 0.0249(15) 0.0287(15) -0.0023(12) 0.0157(13) -0.0020(12)
C32 0.0324(17) 0.0284(17) 0.0452(18) -0.0062(14) 0.0133(14) -0.0088(13)
C33 0.0215(13) 0.0300(15) 0.0195(13) 0.0003(11) 0.0063(11) 0.0019(11)
C34 0.0318(16) 0.0319(17) 0.0315(16) -0.0002(13) 0.0097(13) 0.0046(13)
C35 0.0408(19) 0.054(2) 0.0213(15) -0.0033(14) 0.0034(14) 0.0183(16)
C36 0.0181(12) 0.0246(14) 0.0154(12) -0.0003(10) 0.0093(10) -0.0033(10)
C37 0.0239(13) 0.0218(14) 0.0198(12) 0.0000(11) 0.0112(11) -0.0020(11)
C38 0.0311(15) 0.0233(15) 0.0233(13) -0.0061(11) 0.0138(12) -0.0094(12)
C39 0.0228(14) 0.0372(17) 0.0190(13) -0.0002(12) 0.0075(11) -0.0074(12)
C40 0.0231(14) 0.0322(16) 0.0222(13) 0.0088(12) 0.0100(11) 0.0036(12)
C41 0.0260(14) 0.0226(14) 0.0201(13) 0.0025(10) 0.0128(11) -0.0004(11)
C42 0.0305(15) 0.0190(14) 0.0307(15) -0.0018(11) 0.0155(12) -0.0012(11)
C43 0.0297(17) 0.054(2) 0.0324(17) 0.0045(15) 0.0029(14) -0.0134(15)
C44 0.0279(15) 0.0232(15) 0.0335(16) 0.0044(12) 0.0106(13) 0.0012(12)
K1 0.0340(3) 0.0213(3) 0.0241(3) 0.0001(2) 0.0144(3) -0.0012(3)
O1 0.0433(13) 0.0239(11) 0.0543(14) -0.0024(10) 0.0304(11) -0.0009(9)
O2 0.0464(13) 0.0274(11) 0.0325(11) -0.0064(9) 0.0244(10) -0.0022(9)
O3 0.0288(10) 0.0331(11) 0.0245(10) -0.0031(9) 0.0123(8) -0.0007(9)
O4 0.0282(10) 0.0250(11) 0.0279(10) 0.0018(8) 0.0116(8) -0.0043(8)
O5 0.0542(14) 0.0308(12) 0.0459(13) 0.0024(10) 0.0340(12) -0.0071(10)
O6 0.0576(15) 0.0280(11) 0.0329(11) 0.0091(9) 0.0212(11) 0.0036(10)
N4 0.0304(13) 0.0354(15) 0.0450(15) -0.0057(12) 0.0198(12) -0.0014(11)
N5 0.0409(15) 0.0324(14) 0.0278(13) -0.0039(11) 0.0086(12) -0.0024(12)
C45 0.0339(18) 0.044(2) 0.067(2) -0.0069(18) 0.0268(18) -0.0031(15)
C46 0.0393(19) 0.0325(18) 0.067(2) -0.0009(17) 0.0277(18) 0.0042(15)
C47 0.050(2) 0.0223(16) 0.061(2) -0.0007(15) 0.0351(18) 0.0010(14)
C48 0.059(2) 0.0253(16) 0.049(2) -0.0056(14) 0.0393(18) -0.0009(15)
C49 0.059(2) 0.048(2) 0.0311(17) -0.0169(15) 0.0176(17) -0.0069(17)
C50 0.044(2) 0.045(2) 0.0378(18) -0.0153(16) 0.0083(16) -0.0046(16)
C51 0.0290(17) 0.056(2) 0.0370(18) -0.0025(16) 0.0074(14) 0.0029(15)
C52 0.0329(17) 0.050(2) 0.0261(15) -0.0099(14) 0.0075(13) -0.0004(15)
C53 0.0392(17) 0.0312(16) 0.0238(14) 0.0039(12) 0.0177(13) 0.0041(13)
C54 0.0382(17) 0.0267(16) 0.0329(16) 0.0065(12) 0.0208(14) 0.0001(13)
C55 0.0255(15) 0.0259(16) 0.0435(18) -0.0024(13) 0.0143(13) -0.0024(12)
C56 0.0279(15) 0.0303(17) 0.0394(17) -0.0025(14) 0.0041(13) -0.0005(13)
C57 0.0387(19) 0.0369(19) 0.060(2) -0.0144(17) 0.0217(17) -0.0116(15)
C58 0.052(2) 0.0318(19) 0.077(3) -0.0062(18) 0.041(2) -0.0160(16)
C59 0.082(3) 0.0332(19) 0.053(2) 0.0020(16) 0.047(2) -0.0104(18)
C60 0.089(3) 0.0254(17) 0.0401(19) 0.0096(15) 0.037(2) -0.0006(17)
C61 0.065(3) 0.047(2) 0.0340(18) 0.0181(16) 0.0186(17) 0.0125(19)
C62 0.049(2) 0.060(2) 0.0245(16) 0.0053(16) 0.0027(15) 0.0012(18)
O7 0.091(2) 0.131(3) 0.063(2) -0.002(2) 0.0375(19) -0.031(2)
C63 0.078(3) 0.136(5) 0.050(2) -0.033(3) 0.032(2) -0.042(3)
C64 0.057(3) 0.096(4) 0.071(3) -0.021(3) 0.004(2) -0.006(3)
C65 0.072(3) 0.067(3) 0.063(3) 0.004(2) 0.026(2) -0.015(2)
C66 0.057(2) 0.054(2) 0.053(2) 0.0031(18) 0.0328(19) 0.0065(18)
O8 0.086(3) 0.186(4) 0.078(2) -0.001(3) 0.039(2) 0.023(3)
C67 0.061(4) 0.098(8) 0.071(5) 0.009(5) 0.031(4) -0.021(5)
C68 0.090(6) 0.151(10) 0.064(4) -0.009(5) 0.061(4) -0.033(7)
C69 0.058(4) 0.118(6) 0.085(5) 0.027(5) 0.052(4) 0.010(4)
C70 0.058(4) 0.110(7) 0.063(4) -0.005(4) 0.036(4) -0.006(4)
C67' 0.078(8) 0.082(12) 0.045(7) -0.013(7) 0.017(6) -0.015(8)
C68' 0.052(6) 0.040(6) 0.037(5) -0.010(4) 0.021(5) 0.013(5)
C69' 0.092(11) 0.097(11) 0.113(8) 0.026(9) 0.055(8) 0.043(10)
C70' 0.075(9) 0.131(13) 0.108(10) -0.037(10) 0.047(8) 0.020(9)

loop_
_atom_type_symbol
_atom_type_description
_atom_type_scat_dispersion_real
_atom_type_scat_dispersion_imag
_atom_type_scat_source
C C 0.0033 0.0016 'International Tables Vol C Tables 4.2.6.8 and 6.1.1.4'
H H 0.0000 0.0000 'International Tables Vol C Tables 4.2.6.8 and 6.1.1.4'
N N 0.0061 0.0033 'International Tables Vol C Tables 4.2.6.8 and 6.1.1.4'
O O 0.0106 0.0060 'International Tables Vol C Tables 4.2.6.8 and 6.1.1.4'
P P 0.1023 0.0942 'International Tables Vol C Tables 4.2.6.8 and 6.1.1.4'
K K 0.2009 0.2494 'International Tables Vol C Tables 4.2.6.8 and 6.1.1.4'
Ti Ti 0.2776 0.4457 'International Tables Vol C Tables 4.2.6.8 and 6.1.1.4'

loop_
_geom_angle_atom_site_label_1
_geom_angle_atom_site_label_2
_geom_angle_atom_site_label_3
_geom_angle
N3 Ti1 N2 114.06(10)
N3 Ti1 N1 114.54(10)
N2 Ti1 N1 131.39(8)
N3 Ti1 P2 95.02(8)
N2 Ti1 P2 74.33(6)
N1 Ti1 P2 101.29(6)
N3 Ti1 P1 94.02(8)
N2 Ti1 P1 102.24(6)
N1 Ti1 P1 74.49(6)
P2 Ti1 P1 170.95(3)
C6 P1 C11 103.15(12)
C6 P1 C8 102.81(12)
C11 P1 C8 104.31(13)
C6 P1 Ti1 99.96(9)
C11 P1 Ti1 122.17(9)
C8 P1 Ti1 120.96(9)
C28 P2 C33 102.50(12)
C28 P2 C30 103.25(12)
C33 P2 C30 104.39(13)
C28 P2 Ti1 99.40(8)
C33 P2 Ti1 123.00(9)
C30 P2 Ti1 120.61(9)
C1 N1 C14 114.3(2)
C1 N1 Ti1 125.60(17)
C14 N1 Ti1 119.09(16)
C23 N2 C36 114.0(2)
C23 N2 Ti1 125.21(16)
C36 N2 Ti1 118.47(15)
N1 C1 C6 120.6(2)
N1 C1 C2 123.7(2)
C6 C1 C2 115.8(2)
C3 C2 C1 122.0(3)
C2 C3 C4 121.8(2)
C5 C4 C3 117.0(2)
C5 C4 C7 121.1(3)
C3 C4 C7 121.9(3)
C4 C5 C6 122.9(3)
C5 C6 C1 120.6(2)
C5 C6 P1 123.2(2)
C1 C6 P1 116.08(18)
C10 C8 C9 110.4(3)
C10 C8 P1 118.0(2)
C9 C8 P1 107.40(19)
C12 C11 C13 111.1(2)
C12 C11 P1 111.17(19)
C13 C11 P1 110.98(19)
C19 C14 C15 119.2(3)
C19 C14 N1 120.8(2)
C15 C14 N1 119.9(2)
C16 C15 C14 119.0(3)
C16 C15 C20 121.8(3)
C14 C15 C20 119.1(3)
C15 C16 C17 122.3(3)
C18 C17 C16 117.5(3)
C18 C17 C21 121.5(3)
C16 C17 C21 121.0(3)
C17 C18 C19 121.9(3)
C18 C19 C14 119.7(3)
C18 C19 C22 120.1(3)
C14 C19 C22 120.1(3)
N2 C23 C28 120.2(2)
N2 C23 C24 124.3(2)
C28 C23 C24 115.5(2)
C25 C24 C23 122.1(2)
C26 C25 C24 121.9(2)
C25 C26 C27 117.0(2)
C25 C26 C29 122.2(2)
C27 C26 C29 120.8(2)
C26 C27 C28 123.0(2)
C27 C28 C23 120.5(2)
C27 C28 P2 123.6(2)
C23 C28 P2 115.94(18)
C32 C30 C31 110.3(2)
C32 C30 P2 116.4(2)
C31 C30 P2 108.13(18)
C35 C33 C34 111.4(2)
C35 C33 P2 111.98(19)
C34 C33 P2 109.93(19)
C37 C36 C41 119.6(2)
C37 C36 N2 119.6(2)
C41 C36 N2 120.8(2)
C36 C37 C38 118.7(2)
C36 C37 C42 120.0(2)
C38 C37 C42 121.2(2)
C39 C38 C37 122.4(3)
C38 C39 C40 117.4(2)
C38 C39 C43 121.0(3)
C40 C39 C43 121.5(3)
C39 C40 C41 122.3(3)
C40 C41 C36 119.3(2)
C40 C41 C44 120.4(2)
C36 C41 C44 120.3(2)
O3 K1 O5 103.86(6)
O3 K1 O2 114.16(6)
O5 K1 O2 135.24(6)
O3 K1 O1 91.21(6)
O5 K1 O1 97.21(7)
O2 K1 O1 60.62(6)
O3 K1 O6 142.87(6)
O5 K1 O6 59.63(7)
O2 K1 O6 97.68(6)
O1 K1 O6 122.10(7)
O3 K1 O4 59.91(6)
O5 K1 O4 129.19(6)
O2 K1 O4 91.31(6)
O1 K1 O4 128.28(6)
O6 K1 O4 102.77(6)
O3 K1 N4 60.18(6)
O5 K1 N4 60.52(7)
O2 K1 N4 120.30(7)
O1 K1 N4 60.24(7)
O6 K1 N4 119.77(7)
O4 K1 N4 119.48(6)
O3 K1 N5 119.40(7)
O5 K1 N5 119.32(7)
O2 K1 N5 60.33(7)
O1 K1 N5 120.43(7)
O6 K1 N5 60.17(7)
O4 K1 N5 60.02(6)
N4 K1 N5 179.30(8)
C46 O1 C47 112.3(2)
C46 O1 K1 118.16(18)
C47 O1 K1 113.70(17)
C49 O2 C48 111.4(2)
C49 O2 K1 114.87(18)
C48 O2 K1 114.70(17)
C53 O3 C52 111.0(2)
C53 O3 K1 117.59(15)
C52 O3 K1 114.77(16)
C55 O4 C54 112.2(2)
C55 O4 K1 119.04(16)
C54 O4 K1 111.27(16)
C58 O5 C59 111.5(3)
C58 O5 K1 118.99(18)
C59 O5 K1 115.53(19)
C61 O6 C60 111.9(3)
C61 O6 K1 115.25(18)
C60 O6 K1 114.68(19)
C51 N4 C45 109.8(3)
C51 N4 C57 109.6(3)
C45 N4 C57 111.2(3)
C51 N4 K1 110.10(18)
C45 N4 K1 108.89(19)
C57 N4 K1 107.24(19)
C50 N5 C56 111.0(3)
C50 N5 C62 109.9(3)
C56 N5 C62 110.5(3)
C50 N5 K1 108.83(19)
C56 N5 K1 108.04(17)
C62 N5 K1 108.50(19)
N4 C45 C46 113.3(3)
O1 C46 C45 109.4(3)
O1 C47 C48 109.8(3)
O2 C48 C47 110.7(2)
O2 C49 C50 109.2(3)
N5 C50 C49 113.2(3)
N4 C51 C52 114.0(3)
O3 C52 C51 108.1(3)
O3 C53 C54 109.5(2)
O4 C54 C53 109.5(2)
O4 C55 C56 110.1(2)
N5 C56 C55 114.2(2)
N4 C57 C58 114.8(3)
O5 C58 C57 109.1(3)
O5 C59 C60 108.9(3)
O6 C60 C59 109.9(3)
O6 C61 C62 108.6(3)
N5 C62 C61 114.0(3)
C66 O7 C63 106.4(3)
O7 C63 C64 101.8(3)
C63 C64 C65 102.4(3)
C66 C65 C64 102.3(3)
O7 C66 C65 109.8(3)
C70 O8 C67 111.8(4)
C70 O8 C67' 131.9(5)
C67 O8 C67' 21.6(8)
C70 O8 C70' 33.9(7)
C67 O8 C70' 79.4(7)
C67' O8 C70' 100.7(6)
O8 C67 C68 104.5(5)
C69 C68 C67 102.1(5)
C70 C69 C68 105.7(5)
O8 C70 C69 105.3(4)
O8 C67' C68' 103.0(7)
C69' C68' C67' 102.9(6)
C70' C69' C68' 105.0(5)
C69' C70' O8 107.5(6)

loop_
_geom_bond_atom_site_label_1
_geom_bond_atom_site_label_2
_geom_bond_distance
Ti1 N3 1.719(3)
Ti1 N2 2.206(2)
Ti1 N1 2.208(2)
Ti1 P2 2.6314(8)
Ti1 P1 2.6330(8)
P1 C6 1.815(3)
P1 C11 1.853(3)
P1 C8 1.857(3)
P2 C28 1.817(3)
P2 C33 1.850(3)
P2 C30 1.861(3)
N1 C1 1.374(3)
N1 C14 1.427(3)
N2 C23 1.375(3)
N2 C36 1.431(3)
C1 C6 1.418(4)
C1 C2 1.424(4)
C2 C3 1.383(4)
C3 C4 1.393(4)
C4 C5 1.382(4)
C4 C7 1.514(4)
C5 C6 1.397(4)
C8 C10 1.527(4)
C8 C9 1.527(4)
C11 C12 1.519(4)
C11 C13 1.525(4)
C14 C19 1.400(4)
C14 C15 1.407(4)
C15 C16 1.392(4)
C15 C20 1.500(4)
C16 C17 1.397(4)
C17 C18 1.385(4)
C17 C21 1.509(4)
C18 C19 1.395(4)
C19 C22 1.509(4)
C23 C28 1.420(4)
C23 C24 1.424(3)
C24 C25 1.383(4)
C25 C26 1.383(4)
C26 C27 1.386(4)
C26 C29 1.515(4)
C27 C28 1.396(3)
C30 C32 1.521(4)
C30 C31 1.529(4)
C33 C35 1.522(4)
C33 C34 1.528(4)
C36 C37 1.401(4)
C36 C41 1.401(4)
C37 C38 1.402(4)
C37 C42 1.502(4)
C38 C39 1.386(4)
C39 C40 1.387(4)
C39 C43 1.505(4)
C40 C41 1.391(4)
C41 C44 1.507(4)
K1 O3 2.7969(19)
K1 O5 2.803(2)
K1 O2 2.803(2)
K1 O1 2.817(2)
K1 O6 2.840(2)
K1 O4 2.849(2)
K1 N4 3.014(3)
K1 N5 3.040(3)
O1 C46 1.417(4)
O1 C47 1.428(4)
O2 C49 1.423(4)
O2 C48 1.423(4)
O3 C53 1.418(3)
O3 C52 1.431(4)
O4 C55 1.418(3)
O4 C54 1.424(3)
O5 C58 1.416(4)
O5 C59 1.417(4)
O6 C61 1.409(4)
O6 C60 1.430(4)
N4 C51 1.454(4)
N4 C45 1.466(4)
N4 C57 1.469(4)
N5 C50 1.465(4)
N5 C56 1.468(4)
N5 C62 1.477(4)
C45 C46 1.506(5)
C47 C48 1.471(5)
C49 C50 1.497(5)
C51 C52 1.506(4)
C53 C54 1.483(4)
C55 C56 1.502(4)
C57 C58 1.490(5)
C59 C60 1.471(5)
C61 C62 1.501(5)
O7 C66 1.400(4)
O7 C63 1.435(5)
C63 C64 1.542(6)
C64 C65 1.551(5)
C65 C66 1.499(5)
O8 C70 1.416(6)
O8 C67 1.422(7)
O8 C67' 1.477(9)
O8 C70' 1.520(9)
C67 C68 1.516(8)
C68 C69 1.516(7)
C69 C70 1.516(7)
C67' C68' 1.531(9)
C68' C69' 1.528(8)
C69' C70' 1.492(9)
